data_4331701
loop_
_publ_author_name
'Xiaojie Wang'
'Zhenbo Mo'
'Jie Xiao'
'Liang Deng'

_publ_section_title
;
 Monomeric Bis(anilido)iron(II) Complexes with N-Heterocyclic Carbene
 Ligation: Synthesis, Characterization, and Redox Reactivity toward Aryl
 Halides
;
_journal_name_full 'Inorganic Chemistry'
_journal_page_first 59
_journal_page_last 65
_journal_paper_doi 10.1021/ic301894e
_journal_volume 52
_journal_year 2013
_chemical_formula_sum 'C46 H76 Fe N6'
_chemical_formula_weight 768.98
_chemical_name_systematic
; 
 ? 
;
_space_group_IT_number 15
_symmetry_cell_setting monoclinic
_symmetry_space_group_name_Hall '-C 2yc'
_symmetry_space_group_name_H-M 'C 1 2/c 1'
_atom_sites_solution_hydrogens geom
_atom_sites_solution_primary direct
_atom_sites_solution_secondary difmap
_audit_creation_method SHELXL-97
_cell_angle_alpha 90.00
_cell_angle_beta 126.6050(10)
_cell_angle_gamma 90.00
_cell_formula_units_Z 4
_cell_length_a 25.435(3)
_cell_length_b 11.5817(13)
_cell_length_c 18.907(4)
_cell_measurement_reflns_used 6203
_cell_measurement_temperature 133(2)
_cell_measurement_theta_max 30.13
_cell_measurement_theta_min 2.19
_cell_volume 4471.1(12)
_computing_cell_refinement 'Bruker SAINT'
_computing_data_collection 'Bruker APEX2'
_computing_data_reduction 'Bruker SAINT'
_computing_molecular_graphics 'Bruker SHELXTL'
_computing_publication_material 'Bruker SHELXTL'
_computing_structure_refinement 'SHELXL-97 (Sheldrick, 2008)'
_computing_structure_solution 'SHELXS-97 (Sheldrick, 2008)'
_diffrn_ambient_temperature 133(2)
_diffrn_measured_fraction_theta_full 1.000
_diffrn_measured_fraction_theta_max 1.000
_diffrn_measurement_device_type 'Bruker APEX-II CCD'
_diffrn_measurement_method '\f and \w scans'
_diffrn_radiation_monochromator graphite
_diffrn_radiation_source 'fine-focus sealed tube'
_diffrn_radiation_type MoK\a
_diffrn_radiation_wavelength 0.71073
_diffrn_reflns_av_R_equivalents 0.0310
_diffrn_reflns_av_sigmaI/netI 0.0328
_diffrn_reflns_limit_h_max 35
_diffrn_reflns_limit_h_min -35
_diffrn_reflns_limit_k_max 16
_diffrn_reflns_limit_k_min -15
_diffrn_reflns_limit_l_max 26
_diffrn_reflns_limit_l_min -26
_diffrn_reflns_number 20930
_diffrn_reflns_theta_full 30.00
_diffrn_reflns_theta_max 30.00
_diffrn_reflns_theta_min 1.99
_exptl_absorpt_coefficient_mu 0.374
_exptl_absorpt_correction_T_max 0.9289
_exptl_absorpt_correction_T_min 0.8801
_exptl_absorpt_correction_type multi-scan
_exptl_absorpt_process_details sadabs
_exptl_crystal_colour yellow
_exptl_crystal_density_diffrn 1.142
_exptl_crystal_description block
_exptl_crystal_F_000 1680
_exptl_crystal_size_max 0.35
_exptl_crystal_size_mid 0.30
_exptl_crystal_size_min 0.20
_refine_diff_density_max 0.740
_refine_diff_density_min -0.379
_refine_diff_density_rms 0.062
_refine_ls_extinction_method none
_refine_ls_goodness_of_fit_ref 1.032
_refine_ls_hydrogen_treatment constr
_refine_ls_matrix_type full
_refine_ls_number_parameters 250
_refine_ls_number_reflns 6527
_refine_ls_number_restraints 0
_refine_ls_restrained_S_all 1.032
_refine_ls_R_factor_all 0.0604
_refine_ls_R_factor_gt 0.0469
_refine_ls_shift/su_max 0.010
_refine_ls_shift/su_mean 0.000
_refine_ls_structure_factor_coef Fsqd
_refine_ls_weighting_details 'calc w=1/[\s^2^(Fo^2^)+(0.0712P)^2^+4.4826P] where P=(Fo^2^+2Fc^2^)/3'
_refine_ls_weighting_scheme calc
_refine_ls_wR_factor_gt 0.1256
_refine_ls_wR_factor_ref 0.1368
_reflns_number_gt 5379
_reflns_number_total 6527
_reflns_threshold_expression >2sigma(I)
_cod_data_source_file ic301894e_si_002_5.cif
_cod_data_source_block 5
_cod_original_cell_volume 4471.1(11)
_cod_database_code 4331701

loop_
_symmetry_equiv_pos_as_xyz
'x, y, z'
'-x, y, -z+1/2'
'x+1/2, y+1/2, z'
'-x+1/2, y+1/2, -z+1/2'
'-x, -y, -z'
'x, -y, z-1/2'
'-x+1/2, -y+1/2, -z'
'x+1/2, -y+1/2, z-1/2'

loop_
_atom_site_label
_atom_site_type_symbol
_atom_site_fract_x
_atom_site_fract_y
_atom_site_fract_z
_atom_site_U_iso_or_equiv
_atom_site_adp_type
_atom_site_occupancy
_atom_site_symmetry_multiplicity
_atom_site_calc_flag
_atom_site_refinement_flags
Fe1 Fe 0.0000 0.98338(3) 0.2500 0.01974(9) Uani 1 2 d S
N1 N 0.10223(7) 1.13732(12) 0.42638(9) 0.0259(3) Uani 1 1 d .
N2 N 0.09528(7) 1.20114(12) 0.31448(9) 0.0254(3) Uani 1 1 d .
N3 N 0.05201(7) 0.90831(13) 0.21587(11) 0.0323(3) Uani 1 1 d .
H1N H 0.0825 0.9569 0.2413 0.039 Uiso 1 1 d R
C1 C 0.07356(7) 1.11398(13) 0.33982(10) 0.0233(3) Uani 1 1 d .
C2 C 0.13996(8) 1.23826(16) 0.45385(12) 0.0317(4) Uani 1 1 d .
C3 C 0.13597(8) 1.27769(15) 0.38352(12) 0.0306(3) Uani 1 1 d .
C4 C 0.17437(11) 1.2948(2) 0.54248(14) 0.0456(5) Uani 1 1 d .
H4A H 0.2016 1.3584 0.5468 0.068 Uiso 1 1 calc R
H4B H 0.2021 1.2379 0.5887 0.068 Uiso 1 1 calc R
H4C H 0.1419 1.3249 0.5498 0.068 Uiso 1 1 calc R
C5 C 0.16760(10) 1.38334(18) 0.37841(16) 0.0427(5) Uani 1 1 d .
H5A H 0.1976 1.4168 0.4374 0.064 Uiso 1 1 calc R
H5B H 0.1338 1.4400 0.3391 0.064 Uiso 1 1 calc R
H5C H 0.1921 1.3623 0.3554 0.064 Uiso 1 1 calc R
C6 C 0.09657(9) 1.05805(17) 0.48260(11) 0.0309(3) Uani 1 1 d .
H6 H 0.0691 0.9913 0.4448 0.037 Uiso 1 1 calc R
C7 C 0.16384(11) 1.0095(2) 0.55632(15) 0.0513(6) Uani 1 1 d .
H7A H 0.1845 0.9761 0.5308 0.077 Uiso 1 1 calc R
H7B H 0.1587 0.9496 0.5883 0.077 Uiso 1 1 calc R
H7C H 0.1915 1.0718 0.5970 0.077 Uiso 1 1 calc R
C8 C 0.06204(11) 1.1120(2) 0.51792(14) 0.0439(5) Uani 1 1 d .
H8A H 0.0881 1.1769 0.5566 0.066 Uiso 1 1 calc R
H8B H 0.0570 1.0541 0.5513 0.066 Uiso 1 1 calc R
H8C H 0.0188 1.1399 0.4686 0.066 Uiso 1 1 calc R
C9 C 0.07504(9) 1.21008(15) 0.22342(11) 0.0295(3) Uani 1 1 d .
H9 H 0.0470 1.1414 0.1906 0.035 Uiso 1 1 calc R
C10 C 0.13408(11) 1.2038(2) 0.22068(14) 0.0429(5) Uani 1 1 d .
H10A H 0.1561 1.2789 0.2371 0.064 Uiso 1 1 calc R
H10B H 0.1191 1.1836 0.1610 0.064 Uiso 1 1 calc R
H10C H 0.1647 1.1448 0.2622 0.064 Uiso 1 1 calc R
C11 C 0.03319(11) 1.31663(17) 0.17685(14) 0.0413(4) Uani 1 1 d .
H11A H -0.0055 1.3142 0.1766 0.062 Uiso 1 1 calc R
H11B H 0.0192 1.3182 0.1161 0.062 Uiso 1 1 calc R
H11C H 0.0588 1.3861 0.2079 0.062 Uiso 1 1 calc R
C12 C 0.07182(8) 0.80277(14) 0.20495(10) 0.0236(3) Uani 1 1 d .
C13 C 0.02618(9) 0.71486(15) 0.15360(11) 0.0296(3) Uani 1 1 d .
C14 C 0.04707(12) 0.61255(17) 0.13902(15) 0.0432(5) Uani 1 1 d .
H14 H 0.0156 0.5547 0.1030 0.052 Uiso 1 1 calc R
C15 C 0.11156(13) 0.59286(18) 0.17506(18) 0.0518(6) Uani 1 1 d .
H15 H 0.1246 0.5224 0.1639 0.062 Uiso 1 1 calc R
C16 C 0.15793(11) 0.67719(19) 0.22819(15) 0.0453(5) Uani 1 1 d .
H16 H 0.2028 0.6631 0.2541 0.054 Uiso 1 1 calc R
C17 C 0.13953(8) 0.78222(16) 0.24405(12) 0.0317(4) Uani 1 1 d .
C18 C 0.19072(9) 0.8717(2) 0.30203(14) 0.0446(5) Uani 1 1 d .
H18 H 0.1735 0.9395 0.2785 0.053 Uiso 1 1 d R
C19 C 0.20626(14) 0.8708(4) 0.39395(18) 0.0777(10) Uani 1 1 d .
H19A H 0.1655 0.8783 0.3882 0.117 Uiso 1 1 calc R
H19B H 0.2353 0.9356 0.4286 0.117 Uiso 1 1 calc R
H19C H 0.2278 0.7980 0.4237 0.117 Uiso 1 1 calc R
C20 C 0.25396(11) 0.8622(3) 0.30978(17) 0.0603(7) Uani 1 1 d .
H20A H 0.2766 0.7903 0.3402 0.090 Uiso 1 1 calc R
H20B H 0.2824 0.9281 0.3434 0.090 Uiso 1 1 calc R
H20C H 0.2434 0.8622 0.2508 0.090 Uiso 1 1 calc R
C21 C -0.04661(9) 0.73135(16) 0.10972(12) 0.0333(4) Uani 1 1 d .
H21 H -0.0520 0.8029 0.1345 0.040 Uiso 1 1 calc R
C22 C -0.08273(12) 0.7493(2) 0.01074(14) 0.0507(5) Uani 1 1 d .
H22A H -0.0634 0.8148 0.0009 0.076 Uiso 1 1 calc R
H22B H -0.1291 0.7650 -0.0170 0.076 Uiso 1 1 calc R
H22C H -0.0788 0.6795 -0.0151 0.076 Uiso 1 1 calc R
C23 C -0.07724(11) 0.63160(19) 0.12527(15) 0.0424(4) Uani 1 1 d .
H23A H -0.0731 0.5607 0.1007 0.064 Uiso 1 1 calc R
H23B H -0.1237 0.6480 0.0965 0.064 Uiso 1 1 calc R
H23C H -0.0547 0.6217 0.1887 0.064 Uiso 1 1 calc R

loop_
_atom_site_aniso_label
_atom_site_aniso_U_11
_atom_site_aniso_U_22
_atom_site_aniso_U_33
_atom_site_aniso_U_23
_atom_site_aniso_U_13
_atom_site_aniso_U_12
Fe1 0.02096(15) 0.02177(15) 0.02096(15) 0.000 0.01491(12) 0.000
N1 0.0262(6) 0.0296(7) 0.0243(6) -0.0057(5) 0.0164(5) -0.0049(5)
N2 0.0288(6) 0.0243(6) 0.0302(7) -0.0046(5) 0.0215(6) -0.0051(5)
N3 0.0311(7) 0.0334(7) 0.0425(8) -0.0053(6) 0.0275(7) -0.0012(6)
C1 0.0251(7) 0.0251(7) 0.0243(7) -0.0021(6) 0.0172(6) -0.0013(6)
C2 0.0278(8) 0.0357(9) 0.0340(9) -0.0131(7) 0.0198(7) -0.0091(7)
C3 0.0281(8) 0.0296(8) 0.0393(9) -0.0103(7) 0.0228(7) -0.0083(6)
C4 0.0437(11) 0.0518(12) 0.0377(10) -0.0213(9) 0.0224(9) -0.0165(9)
C5 0.0439(11) 0.0350(10) 0.0620(13) -0.0152(9) 0.0385(10) -0.0169(8)
C6 0.0325(8) 0.0390(9) 0.0240(7) -0.0039(7) 0.0184(7) -0.0072(7)
C7 0.0398(11) 0.0754(16) 0.0338(10) 0.0151(10) 0.0192(9) -0.0001(10)
C8 0.0497(11) 0.0560(12) 0.0455(11) -0.0143(9) 0.0389(10) -0.0146(10)
C9 0.0357(9) 0.0295(8) 0.0312(8) 0.0008(6) 0.0242(7) -0.0048(6)
C10 0.0493(11) 0.0519(12) 0.0476(11) -0.0013(9) 0.0398(10) -0.0067(9)
C11 0.0484(11) 0.0316(9) 0.0453(11) 0.0081(8) 0.0287(10) -0.0028(8)
C12 0.0265(7) 0.0279(7) 0.0227(7) 0.0034(6) 0.0181(6) 0.0037(6)
C13 0.0334(8) 0.0286(8) 0.0283(8) 0.0040(6) 0.0193(7) -0.0001(6)
C14 0.0600(13) 0.0280(9) 0.0528(12) 0.0008(8) 0.0397(11) 0.0002(8)
C15 0.0814(17) 0.0259(9) 0.0776(16) 0.0106(10) 0.0633(15) 0.0160(10)
C16 0.0442(11) 0.0486(12) 0.0592(13) 0.0245(10) 0.0397(11) 0.0220(9)
C17 0.0270(8) 0.0397(9) 0.0316(8) 0.0118(7) 0.0192(7) 0.0073(7)
C18 0.0292(9) 0.0605(13) 0.0442(11) 0.0015(10) 0.0220(9) -0.0012(9)
C19 0.0547(15) 0.131(3) 0.0509(15) -0.0280(17) 0.0335(13) -0.0365(17)
C20 0.0317(10) 0.099(2) 0.0505(13) 0.0072(13) 0.0249(10) 0.0007(12)
C21 0.0335(9) 0.0325(9) 0.0342(9) -0.0056(7) 0.0204(8) -0.0047(7)
C22 0.0469(12) 0.0593(14) 0.0374(11) 0.0027(10) 0.0206(10) -0.0037(10)
C23 0.0468(11) 0.0424(11) 0.0449(11) -0.0064(9) 0.0312(10) -0.0091(9)

loop_
_atom_type_symbol
_atom_type_description
_atom_type_scat_dispersion_real
_atom_type_scat_dispersion_imag
_atom_type_scat_source
C C 0.0033 0.0016 'International Tables Vol C Tables 4.2.6.8 and 6.1.1.4'
H H 0.0000 0.0000 'International Tables Vol C Tables 4.2.6.8 and 6.1.1.4'
N N 0.0061 0.0033 'International Tables Vol C Tables 4.2.6.8 and 6.1.1.4'
Fe Fe 0.3463 0.8444 'International Tables Vol C Tables 4.2.6.8 and 6.1.1.4'

loop_
_geom_angle_atom_site_label_1
_geom_angle_atom_site_label_2
_geom_angle_atom_site_label_3
_geom_angle
_geom_angle_site_symmetry_1
_geom_angle_site_symmetry_3
N3 Fe1 N3 128.04(9) 2 .
N3 Fe1 C1 97.28(6) 2 2
N3 Fe1 C1 118.22(6) . 2
N3 Fe1 C1 118.23(6) 2 .
N3 Fe1 C1 97.28(6) . .
C1 Fe1 C1 93.61(8) 2 .
C1 N1 C2 111.60(14) . .
C1 N1 C6 121.96(14) . .
C2 N1 C6 126.28(14) . .
C1 N2 C3 111.73(14) . .
C1 N2 C9 121.82(13) . .
C3 N2 C9 126.43(14) . .
C12 N3 Fe1 143.90(12) . .
C12 N3 H1N 112.5 . .
Fe1 N3 H1N 95.1 . .
N1 C1 N2 103.62(13) . .
N1 C1 Fe1 131.28(11) . .
N2 C1 Fe1 124.74(11) . .
C3 C2 N1 106.51(14) . .
C3 C2 C4 127.07(17) . .
N1 C2 C4 126.31(17) . .
C2 C3 N2 106.51(15) . .
C2 C3 C5 127.67(17) . .
N2 C3 C5 125.81(17) . .
C2 C4 H4A 109.5 . .
C2 C4 H4B 109.5 . .
H4A C4 H4B 109.5 . .
C2 C4 H4C 109.5 . .
H4A C4 H4C 109.5 . .
H4B C4 H4C 109.5 . .
C3 C5 H5A 109.5 . .
C3 C5 H5B 109.5 . .
H5A C5 H5B 109.5 . .
C3 C5 H5C 109.5 . .
H5A C5 H5C 109.5 . .
H5B C5 H5C 109.5 . .
N1 C6 C8 113.02(16) . .
N1 C6 C7 110.39(15) . .
C8 C6 C7 112.11(17) . .
N1 C6 H6 107.0 . .
C8 C6 H6 107.0 . .
C7 C6 H6 107.0 . .
C6 C7 H7A 109.5 . .
C6 C7 H7B 109.5 . .
H7A C7 H7B 109.5 . .
C6 C7 H7C 109.5 . .
H7A C7 H7C 109.5 . .
H7B C7 H7C 109.5 . .
C6 C8 H8A 109.5 . .
C6 C8 H8B 109.5 . .
H8A C8 H8B 109.5 . .
C6 C8 H8C 109.5 . .
H8A C8 H8C 109.5 . .
H8B C8 H8C 109.5 . .
N2 C9 C11 111.64(15) . .
N2 C9 C10 111.58(15) . .
C11 C9 C10 112.34(15) . .
N2 C9 H9 107.0 . .
C11 C9 H9 107.0 . .
C10 C9 H9 107.0 . .
C9 C10 H10A 109.5 . .
C9 C10 H10B 109.5 . .
H10A C10 H10B 109.5 . .
C9 C10 H10C 109.5 . .
H10A C10 H10C 109.5 . .
H10B C10 H10C 109.5 . .
C9 C11 H11A 109.5 . .
C9 C11 H11B 109.5 . .
H11A C11 H11B 109.5 . .
C9 C11 H11C 109.5 . .
H11A C11 H11C 109.5 . .
H11B C11 H11C 109.5 . .
N3 C12 C13 121.18(14) . .
N3 C12 C17 120.18(15) . .
C13 C12 C17 118.62(15) . .
C14 C13 C12 119.81(17) . .
C14 C13 C21 118.84(17) . .
C12 C13 C21 121.29(15) . .
C15 C14 C13 121.9(2) . .
C15 C14 H14 119.0 . .
C13 C14 H14 119.0 . .
C14 C15 C16 119.35(19) . .
C14 C15 H15 120.3 . .
C16 C15 H15 120.3 . .
C15 C16 C17 121.10(18) . .
C15 C16 H16 119.5 . .
C17 C16 H16 119.5 . .
C16 C17 C12 119.15(18) . .
C16 C17 C18 120.00(17) . .
C12 C17 C18 120.85(17) . .
C17 C18 C20 115.1(2) . .
C17 C18 C19 110.27(19) . .
C20 C18 C19 110.17(19) . .
C17 C18 H18 107.0 . .
C20 C18 H18 106.9 . .
C19 C18 H18 107.0 . .
C18 C19 H19A 109.5 . .
C18 C19 H19B 109.5 . .
H19A C19 H19B 109.5 . .
C18 C19 H19C 109.5 . .
H19A C19 H19C 109.5 . .
H19B C19 H19C 109.5 . .
C18 C20 H20A 109.5 . .
C18 C20 H20B 109.5 . .
H20A C20 H20B 109.5 . .
C18 C20 H20C 109.5 . .
H20A C20 H20C 109.5 . .
H20B C20 H20C 109.5 . .
C23 C21 C13 113.38(16) . .
C23 C21 C22 109.71(17) . .
C13 C21 C22 109.37(16) . .
C23 C21 H21 108.1 . .
C13 C21 H21 108.1 . .
C22 C21 H21 108.1 . .
C21 C22 H22A 109.5 . .
C21 C22 H22B 109.5 . .
H22A C22 H22B 109.5 . .
C21 C22 H22C 109.5 . .
H22A C22 H22C 109.5 . .
H22B C22 H22C 109.5 . .
C21 C23 H23A 109.5 . .
C21 C23 H23B 109.5 . .
H23A C23 H23B 109.5 . .
C21 C23 H23C 109.5 . .
H23A C23 H23C 109.5 . .
H23B C23 H23C 109.5 . .

loop_
_geom_bond_atom_site_label_1
_geom_bond_atom_site_label_2
_geom_bond_distance
_geom_bond_site_symmetry_2
Fe1 N3 1.9848(14) 2
Fe1 N3 1.9849(14) .
Fe1 C1 2.2098(16) 2
Fe1 C1 2.2098(16) .
N1 C1 1.364(2) .
N1 C2 1.401(2) .
N1 C6 1.475(2) .
N2 C1 1.3673(19) .
N2 C3 1.396(2) .
N2 C9 1.478(2) .
N3 C12 1.384(2) .
N3 H1N 0.8401 .
C2 C3 1.351(3) .
C2 C4 1.501(2) .
C3 C5 1.499(2) .
C4 H4A 0.9800 .
C4 H4B 0.9800 .
C4 H4C 0.9800 .
C5 H5A 0.9800 .
C5 H5B 0.9800 .
C5 H5C 0.9800 .
C6 C8 1.519(3) .
C6 C7 1.530(3) .
C6 H6 1.0000 .
C7 H7A 0.9800 .
C7 H7B 0.9800 .
C7 H7C 0.9800 .
C8 H8A 0.9800 .
C8 H8B 0.9800 .
C8 H8C 0.9800 .
C9 C11 1.521(3) .
C9 C10 1.535(2) .
C9 H9 1.0000 .
C10 H10A 0.9800 .
C10 H10B 0.9800 .
C10 H10C 0.9800 .
C11 H11A 0.9800 .
C11 H11B 0.9800 .
C11 H11C 0.9800 .
C12 C13 1.408(2) .
C12 C17 1.432(2) .
C13 C14 1.392(3) .
C13 C21 1.523(2) .
C14 C15 1.369(3) .
C14 H14 0.9500 .
C15 C16 1.393(4) .
C15 H15 0.9500 .
C16 C17 1.399(3) .
C16 H16 0.9500 .
C17 C18 1.507(3) .
C18 C20 1.530(3) .
C18 C19 1.535(3) .
C18 H18 0.8801 .
C19 H19A 0.9800 .
C19 H19B 0.9800 .
C19 H19C 0.9800 .
C20 H20A 0.9800 .
C20 H20B 0.9800 .
C20 H20C 0.9800 .
C21 C23 1.517(3) .
C21 C22 1.529(3) .
C21 H21 1.0000 .
C22 H22A 0.9800 .
C22 H22B 0.9800 .
C22 H22C 0.9800 .
C23 H23A 0.9800 .
C23 H23B 0.9800 .
C23 H23C 0.9800 .
